data_1573769
loop_
_publ_author_name
'Wang, Zhen'
'Yu, Jiahui'
'Zhang, Jie'
'Zhang, Dengsong'
'Qiu, Zaozao'
'Xie, Zuowei'

_publ_section_title
;
 Palladium-Catalyzed Intramolecular Aerobic Oxidative Cross-Coupling of
 BH/CH between o-Carborane and Arenes
;
_journal_name_full 'Chemical Science'
_journal_paper_doi 10.1039/D4SC08496A
_journal_year 2025
_chemical_formula_moiety 'C13 H18 B10 O'
_chemical_formula_sum 'C13 H18 B10 O'
_chemical_formula_weight 298.37
_space_group_crystal_system monoclinic
_space_group_IT_number 14
_space_group_name_Hall '-P 2yn'
_space_group_name_H-M_alt 'P 1 21/n 1'
_atom_sites_solution_hydrogens geom
_atom_sites_solution_primary dual
_audit_creation_date 2021-12-15
_audit_creation_method
;
Olex2 1.5
(compiled 2021.11.18 svn.ra9532c28 for OlexSys, GUI svn.r6429)
;
_audit_update_record
;
2024-11-29 deposited with the CCDC.	2025-01-23 downloaded from the CCDC.
;
_cell_angle_alpha 90
_cell_angle_beta 95.391(5)
_cell_angle_gamma 90
_cell_formula_units_Z 4
_cell_length_a 7.1385(6)
_cell_length_b 22.1234(14)
_cell_length_c 10.2306(7)
_cell_measurement_reflns_used 2326
_cell_measurement_temperature 221.42
_cell_measurement_theta_max 54.067
_cell_measurement_theta_min 5.692
_cell_volume 1608.6(2)
_computing_cell_refinement 'SAINT v8.37A (Bruker, 2015)'
_computing_data_reduction 'SAINT v8.37A (Bruker, 2015)'
_computing_molecular_graphics 'Olex2 1.5 (Dolomanov et al., 2009)'
_computing_publication_material 'Olex2 1.5 (Dolomanov et al., 2009)'
_computing_structure_refinement 'SHELXL 2018/3 (Sheldrick, 2015)'
_computing_structure_solution 'SHELXT  (Sheldrick, 2015)'
_diffrn_ambient_temperature 221.42
_diffrn_measured_fraction_theta_full 0.996
_diffrn_measured_fraction_theta_max 0.995
_diffrn_measurement_device_type 'Bruker APEX-II CCD'
_diffrn_measurement_method '\f and \w scans'
_diffrn_radiation_type GaK\a
_diffrn_radiation_wavelength 1.34139
_diffrn_reflns_av_R_equivalents 0.08
_diffrn_reflns_av_unetI/netI 0.0876
_diffrn_reflns_Laue_measured_fraction_full 0.996
_diffrn_reflns_Laue_measured_fraction_max 0.995
_diffrn_reflns_number 3052
_diffrn_reflns_point_group_measured_fraction_full 0.996
_diffrn_reflns_point_group_measured_fraction_max 0.995
_diffrn_reflns_theta_full 53.594
_diffrn_reflns_theta_max 54.956
_diffrn_reflns_theta_min 5.136
_diffrn_source_current 2.86
_diffrn_source_power 0.1995708
_diffrn_source_voltage 69.78
_diffrn_standards_number 0
_exptl_absorpt_coefficient_mu 0.302
_exptl_absorpt_correction_T_max 0.7456
_exptl_absorpt_correction_T_min 0.5655
_exptl_absorpt_correction_type multi-scan
_exptl_absorpt_process_details
;
 TWINABS-2012/1 (Bruker,2012) was used for absorption correction.
 
For component 1:
 wR2(int) was 0.1643 before and 0.1057 after correction.
 
For component 2:
 wR2(int) was 0.1894 before and 0.0991 after correction.
 The Ratio of minimum to maximum transmission is 0.30.

Final HKLF 4 output contains 18636 reflections, Rint = 0.2085
 (8424 with I > 3sig(I), Rint = 0.1859)
;
_exptl_crystal_colour colourless
_exptl_crystal_colour_primary colourless
_exptl_crystal_density_diffrn 1.232
_exptl_crystal_description plate
_exptl_crystal_F_000 616
_exptl_crystal_size_max 0.05
_exptl_crystal_size_mid 0.05
_exptl_crystal_size_min 0.01
_refine_diff_density_max 0.305
_refine_diff_density_min -0.391
_refine_diff_density_rms 0.081
_refine_ls_extinction_method none
_refine_ls_goodness_of_fit_ref 1.069
_refine_ls_hydrogen_treatment constr
_refine_ls_matrix_type full
_refine_ls_number_parameters 218
_refine_ls_number_reflns 3052
_refine_ls_number_restraints 0
_refine_ls_restrained_S_all 1.069
_refine_ls_R_factor_all 0.1245
_refine_ls_R_factor_gt 0.0977
_refine_ls_shift/su_max 0.001
_refine_ls_shift/su_mean 0.000
_refine_ls_structure_factor_coef Fsqd
_refine_ls_weighting_details 'w=1/[\s^2^(Fo^2^)+(0.1791P)^2^] where P=(Fo^2^+2Fc^2^)/3'
_refine_ls_weighting_scheme calc
_refine_ls_wR_factor_gt 0.2500
_refine_ls_wR_factor_ref 0.2780
_reflns_Friedel_coverage 0.000
_reflns_number_gt 2078
_reflns_number_total 3052
_reflns_threshold_expression 'I > 2\s(I)'
_cod_data_source_file d4sc08496a2.cif
_cod_data_source_block 2ha
_cod_database_code 1573769
_shelx_shelxl_version_number 2018/3
_shelx_space_group_comment
;
The symmetry employed for this shelxl refinement is uniquely defined
by the following loop, which should always be used as a source of
symmetry information in preference to the above space-group names.
They are only intended as comments.
;
_shelx_estimated_absorpt_t_max 0.997
_shelx_estimated_absorpt_t_min 0.985
_olex2_refinement_description
;
1. Fixed Uiso
 At 1.2 times of:
  All B(H) groups, All C(H) groups
 At 1.5 times of:
  All C(H,H,H) groups
2.a Aromatic/amide H refined with riding coordinates:
 C5(H5), C6(H6), C8(H8), C9(H9), C10(H10)
2.b Idealised Me refined as rotating group:
 C13(H13A,H13B,H13C)
2.c Boron cage BH refined with riding coordinates:
 C1(H1), B3(H3), B4(H4), B5(H5A), B6(H6A), B8(H8A), B9(H9A), B10(H10A),
 B11(H11), B12(H12)
;
_olex2_submission_special_instructions 'No special instructions were received'

loop_
_space_group_symop_operation_xyz
'x, y, z'
'-x+1/2, y+1/2, -z+1/2'
'-x, -y, -z'
'x-1/2, -y-1/2, z-1/2'

loop_
_atom_site_label
_atom_site_type_symbol
_atom_site_fract_x
_atom_site_fract_y
_atom_site_fract_z
_atom_site_U_iso_or_equiv
_atom_site_adp_type
_atom_site_occupancy
_atom_site_site_symmetry_order
_atom_site_calc_flag
_atom_site_refinement_flags_posn
_atom_site_refinement_flags_adp
_atom_site_refinement_flags_occupancy
_atom_site_disorder_assembly
_atom_site_disorder_group
O1 O 0.3073(3) 0.61319(11) 0.38517(19) 0.0690(7) Uani 1 1 d . . . . .
C1 C 0.2487(4) 0.70149(13) 0.6292(3) 0.0515(8) Uani 1 1 d . . . . .
H1 H 0.178699 0.710655 0.529636 0.062 Uiso 1 1 calc R U . . .
C2 C 0.3292(4) 0.63411(12) 0.6701(3) 0.0440(7) Uani 1 1 d . . . . .
C3 C 0.2949(4) 0.57662(13) 0.5977(3) 0.0468(7) Uani 1 1 d . . . . .
C4 C 0.2840(4) 0.56518(14) 0.4653(3) 0.0547(8) Uani 1 1 d . . . . .
C5 C 0.2539(4) 0.50497(16) 0.4216(3) 0.0607(9) Uani 1 1 d . . . . .
H5 H 0.250920 0.496052 0.331559 0.073 Uiso 1 1 calc R U . . .
C6 C 0.2292(4) 0.45975(15) 0.5090(4) 0.0632(9) Uani 1 1 d . . . . .
H6 H 0.208641 0.420217 0.477238 0.076 Uiso 1 1 calc R U . . .
C7 C 0.2334(4) 0.47004(14) 0.6452(3) 0.0557(8) Uani 1 1 d . . . . .
C8 C 0.2047(5) 0.42661(14) 0.7425(4) 0.0646(9) Uani 1 1 d . . . . .
H8 H 0.183853 0.386001 0.718286 0.077 Uiso 1 1 calc R U . . .
C9 C 0.2068(5) 0.44295(15) 0.8717(4) 0.0676(10) Uani 1 1 d . . . . .
H9 H 0.187317 0.413203 0.934562 0.081 Uiso 1 1 calc R U . . .
C10 C 0.2375(5) 0.50332(15) 0.9128(3) 0.0610(9) Uani 1 1 d . . . . .
H10 H 0.236744 0.513392 1.002039 0.073 Uiso 1 1 calc R U . . .
C11 C 0.2685(4) 0.54752(13) 0.8224(3) 0.0495(7) Uani 1 1 d . . . . .
C12 C 0.2650(4) 0.53013(12) 0.6885(3) 0.0472(7) Uani 1 1 d . . . . .
C13 C 0.2999(5) 0.60410(19) 0.2467(3) 0.0739(10) Uani 1 1 d . . . . .
H13A H 0.313279 0.642661 0.203430 0.111 Uiso 1 1 calc R U . . .
H13B H 0.180061 0.586077 0.215573 0.111 Uiso 1 1 calc R U . . .
H13C H 0.401254 0.577394 0.227015 0.111 Uiso 1 1 calc R U . . .
B3 B 0.1285(5) 0.65945(15) 0.7347(3) 0.0482(8) Uani 1 1 d . . . . .
H3 H -0.015131 0.641037 0.710004 0.058 Uiso 1 1 calc R U . . .
B4 B 0.1672(5) 0.73706(16) 0.7611(3) 0.0533(9) Uani 1 1 d . . . . .
H4 H 0.049259 0.769959 0.754726 0.064 Uiso 1 1 calc R U . . .
B5 B 0.3883(5) 0.75530(16) 0.7052(3) 0.0557(9) Uani 1 1 d . . . . .
H5A H 0.413745 0.800210 0.661829 0.067 Uiso 1 1 calc R U . . .
B6 B 0.4890(5) 0.68954(15) 0.6445(3) 0.0521(8) Uani 1 1 d . . . . .
H6A H 0.578784 0.690248 0.561644 0.063 Uiso 1 1 calc R U . . .
B7 B 0.3067(4) 0.61764(15) 0.8314(3) 0.0463(8) Uani 1 1 d . . . . .
B8 B 0.5295(5) 0.63871(16) 0.7769(3) 0.0492(8) Uani 1 1 d . . . . .
H8A H 0.648633 0.606301 0.781562 0.059 Uiso 1 1 calc R U . . .
B9 B 0.5672(5) 0.71645(17) 0.8032(4) 0.0552(9) Uani 1 1 d . . . . .
H9A H 0.710028 0.735794 0.826046 0.066 Uiso 1 1 calc R U . . .
B10 B 0.3670(5) 0.74515(16) 0.8757(3) 0.0527(9) Uani 1 1 d . . . . .
H10A H 0.379953 0.783321 0.946354 0.063 Uiso 1 1 calc R U . . .
B11 B 0.2057(5) 0.68469(16) 0.8934(3) 0.0502(8) Uani 1 1 d . . . . .
H11 H 0.113644 0.682908 0.974879 0.060 Uiso 1 1 calc R U . . .
B12 B 0.4542(5) 0.67183(16) 0.9195(3) 0.0519(8) Uani 1 1 d . . . . .
H12 H 0.523877 0.661665 1.018625 0.062 Uiso 1 1 calc R U . . .

loop_
_atom_site_aniso_label
_atom_site_aniso_U_11
_atom_site_aniso_U_22
_atom_site_aniso_U_33
_atom_site_aniso_U_23
_atom_site_aniso_U_13
_atom_site_aniso_U_12
O1 0.0912(18) 0.0726(16) 0.0450(11) -0.0032(10) 0.0156(11) -0.0045(12)
C1 0.0543(17) 0.0501(17) 0.0514(15) 0.0030(13) 0.0120(13) 0.0092(13)
C2 0.0451(15) 0.0414(15) 0.0471(13) -0.0010(12) 0.0129(11) 0.0013(12)
C3 0.0450(16) 0.0487(16) 0.0482(15) -0.0056(12) 0.0113(12) 0.0014(12)
C4 0.0515(17) 0.0622(19) 0.0515(16) -0.0090(14) 0.0105(13) 0.0033(14)
C5 0.0521(18) 0.069(2) 0.0616(18) -0.0201(16) 0.0071(14) 0.0018(15)
C6 0.0533(18) 0.0530(18) 0.084(2) -0.0249(17) 0.0082(16) 0.0012(15)
C7 0.0432(16) 0.0504(18) 0.0741(19) -0.0082(15) 0.0086(14) -0.0006(13)
C8 0.058(2) 0.0451(17) 0.092(2) -0.0009(17) 0.0146(17) -0.0025(14)
C9 0.064(2) 0.054(2) 0.086(2) 0.0156(18) 0.0133(18) -0.0040(16)
C10 0.0586(19) 0.0573(19) 0.0689(19) 0.0096(15) 0.0149(15) 0.0007(14)
C11 0.0485(16) 0.0449(16) 0.0567(16) 0.0027(13) 0.0139(13) -0.0028(12)
C12 0.0384(14) 0.0451(16) 0.0590(16) -0.0053(13) 0.0098(12) 0.0008(12)
C13 0.067(2) 0.112(3) 0.0441(16) -0.0045(18) 0.0133(15) 0.001(2)
B3 0.0446(17) 0.0494(18) 0.0530(17) -0.0008(14) 0.0176(14) 0.0026(14)
B4 0.0498(19) 0.054(2) 0.0587(19) -0.0017(16) 0.0161(15) 0.0067(15)
B5 0.059(2) 0.0460(19) 0.066(2) -0.0019(16) 0.0232(17) 0.0003(15)
B6 0.056(2) 0.0451(18) 0.0579(18) -0.0031(15) 0.0195(16) -0.0032(15)
B7 0.0471(18) 0.0495(19) 0.0437(15) -0.0019(13) 0.0120(13) 0.0016(14)
B8 0.0452(17) 0.0545(19) 0.0491(16) -0.0067(14) 0.0110(14) -0.0023(15)
B9 0.0482(19) 0.054(2) 0.065(2) -0.0060(16) 0.0150(16) 0.0003(15)
B10 0.056(2) 0.0461(19) 0.0582(19) -0.0086(15) 0.0155(16) 0.0032(15)
B11 0.0517(19) 0.055(2) 0.0462(16) -0.0045(14) 0.0190(14) -0.0005(15)
B12 0.053(2) 0.0516(19) 0.0512(17) -0.0052(15) 0.0076(15) 0.0036(15)

loop_
_atom_type_symbol
_atom_type_description
_atom_type_scat_dispersion_real
_atom_type_scat_dispersion_imag
_atom_type_scat_source
C C 0.0137 0.0067 'International Tables Vol C Tables 4.2.6.8 and 6.1.1.4'
H H 0.0000 0.0000 'International Tables Vol C Tables 4.2.6.8 and 6.1.1.4'
B B 0.0070 0.0029 'International Tables Vol C Tables 4.2.6.8 and 6.1.1.4'
O O 0.0389 0.0241 'International Tables Vol C Tables 4.2.6.8 and 6.1.1.4'

loop_
_geom_angle_atom_site_label_1
_geom_angle_atom_site_label_2
_geom_angle_atom_site_label_3
_geom_angle
_geom_angle_site_symmetry_1
_geom_angle_site_symmetry_3
_geom_angle_publ_flag
C4 O1 C13 119.5(3) . . ?
C2 C1 H1 121.2 . . ?
C2 C1 B3 61.96(17) . . ?
C2 C1 B4 110.8(2) . . ?
C2 C1 B5 110.2(2) . . ?
C2 C1 B6 61.06(17) . . ?
B3 C1 H1 117.9 . . ?
B3 C1 B6 114.3(2) . . ?
B4 C1 H1 118.8 . . ?
B4 C1 B3 61.67(19) . . ?
B4 C1 B6 114.0(2) . . ?
B5 C1 H1 119.2 . . ?
B5 C1 B3 113.6(2) . . ?
B5 C1 B4 62.85(19) . . ?
B5 C1 B6 61.95(19) . . ?
B6 C1 H1 118.0 . . ?
C1 C2 B3 61.21(17) . . ?
C1 C2 B6 62.08(18) . . ?
C1 C2 B7 112.2(2) . . ?
C1 C2 B8 111.1(2) . . ?
C3 C2 C1 128.1(2) . . ?
C3 C2 B3 111.5(2) . . ?
C3 C2 B6 128.3(2) . . ?
C3 C2 B7 105.8(2) . . ?
C3 C2 B8 117.2(2) . . ?
B6 C2 B3 114.5(2) . . ?
B6 C2 B7 115.1(2) . . ?
B6 C2 B8 61.87(19) . . ?
B7 C2 B3 62.86(18) . . ?
B7 C2 B8 63.09(17) . . ?
B8 C2 B3 114.1(2) . . ?
C4 C3 C2 130.0(3) . . ?
C4 C3 C12 121.0(3) . . ?
C12 C3 C2 108.9(2) . . ?
O1 C4 C3 116.8(3) . . ?
O1 C4 C5 124.6(3) . . ?
C3 C4 C5 118.6(3) . . ?
C4 C5 H5 119.7 . . ?
C6 C5 C4 120.5(3) . . ?
C6 C5 H5 119.7 . . ?
C5 C6 H6 118.7 . . ?
C5 C6 C7 122.5(3) . . ?
C7 C6 H6 118.7 . . ?
C6 C7 C8 126.6(3) . . ?
C6 C7 C12 116.7(3) . . ?
C8 C7 C12 116.7(3) . . ?
C7 C8 H8 119.6 . . ?
C9 C8 C7 120.8(3) . . ?
C9 C8 H8 119.6 . . ?
C8 C9 H9 119.1 . . ?
C8 C9 C10 121.7(3) . . ?
C10 C9 H9 119.1 . . ?
C9 C10 H10 120.0 . . ?
C11 C10 C9 120.1(3) . . ?
C11 C10 H10 120.0 . . ?
C10 C11 C12 117.8(3) . . ?
C10 C11 B7 134.2(3) . . ?
C12 C11 B7 108.1(2) . . ?
C3 C12 C11 116.5(3) . . ?
C7 C12 C3 120.5(3) . . ?
C7 C12 C11 123.0(3) . . ?
O1 C13 H13A 109.5 . . ?
O1 C13 H13B 109.5 . . ?
O1 C13 H13C 109.5 . . ?
H13A C13 H13B 109.5 . . ?
H13A C13 H13C 109.5 . . ?
H13B C13 H13C 109.5 . . ?
C1 B3 C2 56.83(16) . . ?
C1 B3 H3 124.2 . . ?
C1 B3 B4 59.05(18) . . ?
C1 B3 B7 104.8(2) . . ?
C1 B3 B11 106.1(2) . . ?
C2 B3 H3 125.1 . . ?
C2 B3 B4 104.6(2) . . ?
C2 B3 B7 58.19(16) . . ?
C2 B3 B11 104.9(2) . . ?
B4 B3 H3 121.5 . . ?
B4 B3 B7 109.0(2) . . ?
B4 B3 B11 61.03(19) . . ?
B7 B3 H3 121.9 . . ?
B11 B3 H3 122.0 . . ?
B11 B3 B7 60.59(18) . . ?
C1 B4 B3 59.28(18) . . ?
C1 B4 H4 124.6 . . ?
C1 B4 B5 58.11(18) . . ?
C1 B4 B10 104.9(2) . . ?
C1 B4 B11 105.1(2) . . ?
B3 B4 H4 121.7 . . ?
B3 B4 B5 107.7(2) . . ?
B3 B4 B10 107.8(2) . . ?
B3 B4 B11 59.49(19) . . ?
B5 B4 H4 121.6 . . ?
B5 B4 B11 108.3(2) . . ?
B10 B4 H4 122.2 . . ?
B10 B4 B5 60.3(2) . . ?
B10 B4 B11 60.34(19) . . ?
B11 B4 H4 122.2 . . ?
C1 B5 B4 59.04(19) . . ?
C1 B5 H5A 123.8 . . ?
C1 B5 B6 59.98(19) . . ?
C1 B5 B9 106.3(2) . . ?
C1 B5 B10 105.1(2) . . ?
B4 B5 H5A 121.1 . . ?
B4 B5 B10 59.69(19) . . ?
B6 B5 B4 109.3(2) . . ?
B6 B5 H5A 120.7 . . ?
B6 B5 B9 60.1(2) . . ?
B6 B5 B10 108.4(2) . . ?
B9 B5 B4 108.9(2) . . ?
B9 B5 H5A 121.6 . . ?
B9 B5 B10 60.45(19) . . ?
B10 B5 H5A 122.5 . . ?
C1 B6 B5 58.07(19) . . ?
C1 B6 H6A 124.6 . . ?
C1 B6 B8 104.9(2) . . ?
C1 B6 B9 104.9(2) . . ?
C2 B6 C1 56.86(17) . . ?
C2 B6 B5 103.8(2) . . ?
C2 B6 H6A 124.6 . . ?
C2 B6 B8 59.29(18) . . ?
C2 B6 B9 105.0(2) . . ?
B5 B6 H6A 122.8 . . ?
B5 B6 B8 107.4(2) . . ?
B5 B6 B9 60.2(2) . . ?
B8 B6 H6A 122.1 . . ?
B8 B6 B9 59.66(18) . . ?
B9 B6 H6A 122.7 . . ?
C2 B7 B3 58.96(16) . . ?
C2 B7 B8 58.64(17) . . ?
C2 B7 B11 104.0(2) . . ?
C2 B7 B12 103.9(2) . . ?
C11 B7 C2 100.6(2) . . ?
C11 B7 B3 111.5(2) . . ?
C11 B7 B8 113.0(2) . . ?
C11 B7 B11 139.7(3) . . ?
C11 B7 B12 141.4(3) . . ?
B3 B7 B8 107.3(2) . . ?
B11 B7 B3 58.67(18) . . ?
B11 B7 B8 107.0(2) . . ?
B12 B7 B3 106.6(2) . . ?
B12 B7 B8 58.93(18) . . ?
B12 B7 B11 60.16(19) . . ?
C2 B8 B6 58.84(18) . . ?
C2 B8 B7 58.27(17) . . ?
C2 B8 H8A 125.2 . . ?
C2 B8 B9 105.2(2) . . ?
C2 B8 B12 104.5(2) . . ?
B6 B8 B7 108.5(2) . . ?
B6 B8 H8A 120.9 . . ?
B7 B8 H8A 121.1 . . ?
B9 B8 B6 60.34(19) . . ?
B9 B8 B7 109.5(2) . . ?
B9 B8 H8A 121.3 . . ?
B9 B8 B12 61.34(19) . . ?
B12 B8 B6 109.3(2) . . ?
B12 B8 B7 60.19(18) . . ?
B12 B8 H8A 121.7 . . ?
B5 B9 H9A 122.1 . . ?
B5 B9 B10 60.00(19) . . ?
B5 B9 B12 107.3(2) . . ?
B6 B9 B5 59.7(2) . . ?
B6 B9 H9A 121.8 . . ?
B6 B9 B10 107.7(2) . . ?
B6 B9 B12 107.5(2) . . ?
B8 B9 B5 107.2(3) . . ?
B8 B9 B6 60.00(18) . . ?
B8 B9 H9A 122.3 . . ?
B8 B9 B10 107.1(2) . . ?
B8 B9 B12 59.41(18) . . ?
B10 B9 H9A 122.0 . . ?
B10 B9 B12 59.58(19) . . ?
B12 B9 H9A 122.3 . . ?
B4 B10 B5 60.05(19) . . ?
B4 B10 B9 108.4(2) . . ?
B4 B10 H10A 121.4 . . ?
B4 B10 B11 60.23(19) . . ?
B4 B10 B12 108.4(2) . . ?
B5 B10 B9 59.54(19) . . ?
B5 B10 H10A 122.2 . . ?
B5 B10 B11 108.0(2) . . ?
B5 B10 B12 107.6(2) . . ?
B9 B10 H10A 121.3 . . ?
B11 B10 B9 108.9(2) . . ?
B11 B10 H10A 121.3 . . ?
B12 B10 B9 60.4(2) . . ?
B12 B10 H10A 121.6 . . ?
B12 B10 B11 60.34(19) . . ?
B3 B11 B4 59.48(18) . . ?
B3 B11 B7 60.74(18) . . ?
B3 B11 B10 107.1(2) . . ?
B3 B11 H11 121.8 . . ?
B3 B11 B12 107.9(2) . . ?
B4 B11 B7 107.9(2) . . ?
B4 B11 B10 59.42(19) . . ?
B4 B11 H11 122.2 . . ?
B4 B11 B12 107.2(2) . . ?
B7 B11 H11 121.5 . . ?
B7 B11 B12 59.71(18) . . ?
B10 B11 B7 107.5(2) . . ?
B10 B11 H11 122.4 . . ?
B10 B11 B12 59.67(19) . . ?
B12 B11 H11 122.0 . . ?
B7 B12 B9 108.4(2) . . ?
B7 B12 B11 60.13(18) . . ?
B7 B12 H12 121.2 . . ?
B8 B12 B7 60.88(18) . . ?
B8 B12 B9 59.25(19) . . ?
B8 B12 B10 107.3(2) . . ?
B8 B12 B11 108.5(2) . . ?
B8 B12 H12 121.8 . . ?
B9 B12 H12 121.8 . . ?
B10 B12 B7 108.0(2) . . ?
B10 B12 B9 60.00(19) . . ?
B10 B12 B11 59.99(19) . . ?
B10 B12 H12 122.1 . . ?
B11 B12 B9 108.3(2) . . ?
B11 B12 H12 121.4 . . ?

loop_
_geom_bond_atom_site_label_1
_geom_bond_atom_site_label_2
_geom_bond_distance
_geom_bond_site_symmetry_2
_geom_bond_publ_flag
O1 C4 1.361(4) . ?
O1 C13 1.427(3) . ?
C1 H1 1.1100 . ?
C1 C2 1.638(4) . ?
C1 B3 1.715(4) . ?
C1 B4 1.711(4) . ?
C1 B5 1.694(5) . ?
C1 B6 1.728(4) . ?
C2 C3 1.480(4) . ?
C2 B3 1.727(4) . ?
C2 B6 1.711(4) . ?
C2 B7 1.713(4) . ?
C2 B8 1.719(4) . ?
C3 C4 1.373(4) . ?
C3 C12 1.415(4) . ?
C4 C5 1.415(5) . ?
C5 H5 0.9400 . ?
C5 C6 1.365(5) . ?
C6 H6 0.9400 . ?
C6 C7 1.409(4) . ?
C7 C8 1.413(5) . ?
C7 C12 1.413(4) . ?
C8 H8 0.9400 . ?
C8 C9 1.369(5) . ?
C9 H9 0.9400 . ?
C9 C10 1.411(5) . ?
C10 H10 0.9400 . ?
C10 C11 1.378(4) . ?
C11 C12 1.421(4) . ?
C11 B7 1.576(4) . ?
C13 H13A 0.9700 . ?
C13 H13B 0.9700 . ?
C13 H13C 0.9700 . ?
B3 H3 1.1100 . ?
B3 B4 1.756(5) . ?
B3 B7 1.794(5) . ?
B3 B11 1.756(4) . ?
B4 H4 1.1100 . ?
B4 B5 1.775(5) . ?
B4 B10 1.769(5) . ?
B4 B11 1.783(5) . ?
B5 H5A 1.1100 . ?
B5 B6 1.761(5) . ?
B5 B9 1.771(5) . ?
B5 B10 1.779(5) . ?
B6 H6A 1.1100 . ?
B6 B8 1.764(5) . ?
B6 B9 1.770(5) . ?
B7 B8 1.796(4) . ?
B7 B11 1.791(5) . ?
B7 B12 1.783(5) . ?
B8 H8A 1.1100 . ?
B8 B9 1.758(5) . ?
B8 B12 1.760(4) . ?
B9 H9A 1.1100 . ?
B9 B10 1.787(5) . ?
B9 B12 1.795(5) . ?
B10 H10A 1.1100 . ?
B10 B11 1.785(5) . ?
B10 B12 1.779(5) . ?
B11 H11 1.1100 . ?
B11 B12 1.791(5) . ?
B12 H12 1.1100 . ?

loop_
_geom_torsion_atom_site_label_1
_geom_torsion_atom_site_label_2
_geom_torsion_atom_site_label_3
_geom_torsion_atom_site_label_4
_geom_torsion
_geom_torsion_site_symmetry_1
_geom_torsion_site_symmetry_2
_geom_torsion_site_symmetry_3
_geom_torsion_site_symmetry_4
_geom_torsion_publ_flag
O1 C4 C5 C6 -179.0(3) . . . . ?
C1 C2 C3 C4 39.3(5) . . . . ?
C1 C2 C3 C12 -138.6(3) . . . . ?
C1 C2 B3 B4 -36.4(2) . . . . ?
C1 C2 B3 B7 -140.0(2) . . . . ?
C1 C2 B3 B11 -99.7(2) . . . . ?
C1 C2 B6 B5 35.9(2) . . . . ?
C1 C2 B6 B8 138.1(2) . . . . ?
C1 C2 B6 B9 98.2(2) . . . . ?
C1 C2 B7 C11 146.2(2) . . . . ?
C1 C2 B7 B3 37.5(2) . . . . ?
C1 C2 B7 B8 -103.2(2) . . . . ?
C1 C2 B7 B11 -1.6(3) . . . . ?
C1 C2 B7 B12 -63.8(3) . . . . ?
C1 C2 B8 B6 -39.2(2) . . . . ?
C1 C2 B8 B7 105.0(2) . . . . ?
C1 C2 B8 B9 1.1(3) . . . . ?
C1 C2 B8 B12 64.8(3) . . . . ?
C1 B3 B4 B5 -33.4(2) . . . . ?
C1 B3 B4 B10 -97.0(2) . . . . ?
C1 B3 B4 B11 -134.5(2) . . . . ?
C1 B3 B7 C2 -33.85(19) . . . . ?
C1 B3 B7 C11 -123.6(2) . . . . ?
C1 B3 B7 B8 0.7(3) . . . . ?
C1 B3 B7 B11 100.4(2) . . . . ?
C1 B3 B7 B12 62.6(3) . . . . ?
C1 B3 B11 B4 39.5(2) . . . . ?
C1 B3 B11 B7 -98.2(2) . . . . ?
C1 B3 B11 B10 2.6(3) . . . . ?
C1 B3 B11 B12 -60.3(3) . . . . ?
C1 B4 B5 B6 -34.1(2) . . . . ?
C1 B4 B5 B9 -98.1(3) . . . . ?
C1 B4 B5 B10 -134.7(2) . . . . ?
C1 B4 B10 B5 38.7(2) . . . . ?
C1 B4 B10 B9 2.6(3) . . . . ?
C1 B4 B10 B11 -99.1(2) . . . . ?
C1 B4 B10 B12 -61.4(3) . . . . ?
C1 B4 B11 B3 -39.4(2) . . . . ?
C1 B4 B11 B7 -1.3(3) . . . . ?
C1 B4 B11 B10 98.7(2) . . . . ?
C1 B4 B11 B12 61.6(3) . . . . ?
C1 B5 B6 C2 -35.3(2) . . . . ?
C1 B5 B6 B8 -97.0(2) . . . . ?
C1 B5 B6 B9 -134.9(2) . . . . ?
C1 B5 B9 B6 39.7(2) . . . . ?
C1 B5 B9 B8 1.7(3) . . . . ?
C1 B5 B9 B10 -98.4(3) . . . . ?
C1 B5 B9 B12 -60.8(3) . . . . ?
C1 B5 B10 B4 -39.2(2) . . . . ?
C1 B5 B10 B9 100.4(3) . . . . ?
C1 B5 B10 B11 -1.4(3) . . . . ?
C1 B5 B10 B12 62.4(3) . . . . ?
C1 B6 B8 C2 35.33(19) . . . . ?
C1 B6 B8 B7 3.6(3) . . . . ?
C1 B6 B8 B9 -98.8(2) . . . . ?
C1 B6 B8 B12 -60.4(3) . . . . ?
C1 B6 B9 B5 -38.5(2) . . . . ?
C1 B6 B9 B8 98.8(2) . . . . ?
C1 B6 B9 B10 -1.1(3) . . . . ?
C1 B6 B9 B12 61.7(3) . . . . ?
C2 C1 B3 B4 138.0(2) . . . . ?
C2 C1 B3 B7 34.43(19) . . . . ?
C2 C1 B3 B11 97.5(2) . . . . ?
C2 C1 B4 B3 -39.2(2) . . . . ?
C2 C1 B4 B5 102.7(3) . . . . ?
C2 C1 B4 B10 63.0(3) . . . . ?
C2 C1 B4 B11 0.3(3) . . . . ?
C2 C1 B5 B4 -103.6(2) . . . . ?
C2 C1 B5 B6 38.7(2) . . . . ?
C2 C1 B5 B9 -1.1(3) . . . . ?
C2 C1 B5 B10 -64.1(3) . . . . ?
C2 C1 B6 B5 -137.9(2) . . . . ?
C2 C1 B6 B8 -36.4(2) . . . . ?
C2 C1 B6 B9 -98.4(2) . . . . ?
C2 C3 C4 O1 -0.2(5) . . . . ?
C2 C3 C4 C5 178.5(3) . . . . ?
C2 C3 C12 C7 -178.5(2) . . . . ?
C2 C3 C12 C11 1.6(4) . . . . ?
C2 B3 B4 C1 35.4(2) . . . . ?
C2 B3 B4 B5 2.0(3) . . . . ?
C2 B3 B4 B10 -61.7(3) . . . . ?
C2 B3 B4 B11 -99.2(2) . . . . ?
C2 B3 B7 C11 -89.7(2) . . . . ?
C2 B3 B7 B8 34.5(2) . . . . ?
C2 B3 B7 B11 134.2(2) . . . . ?
C2 B3 B7 B12 96.4(2) . . . . ?
C2 B3 B11 B4 98.7(2) . . . . ?
C2 B3 B11 B7 -39.1(2) . . . . ?
C2 B3 B11 B10 61.7(3) . . . . ?
C2 B3 B11 B12 -1.2(3) . . . . ?
C2 B6 B8 B7 -31.7(2) . . . . ?
C2 B6 B8 B9 -134.1(2) . . . . ?
C2 B6 B8 B12 -95.7(2) . . . . ?
C2 B6 B9 B5 -97.5(2) . . . . ?
C2 B6 B9 B8 39.7(2) . . . . ?
C2 B6 B9 B10 -60.2(3) . . . . ?
C2 B6 B9 B12 2.7(3) . . . . ?
C2 B7 B8 B6 31.9(2) . . . . ?
C2 B7 B8 B9 96.1(2) . . . . ?
C2 B7 B8 B12 134.0(2) . . . . ?
C2 B7 B11 B3 39.3(2) . . . . ?
C2 B7 B11 B4 1.8(3) . . . . ?
C2 B7 B11 B10 -60.9(3) . . . . ?
C2 B7 B11 B12 -98.1(2) . . . . ?
C2 B7 B12 B8 -39.3(2) . . . . ?
C2 B7 B12 B9 -2.6(3) . . . . ?
C2 B7 B12 B10 60.9(3) . . . . ?
C2 B7 B12 B11 98.4(2) . . . . ?
C2 B8 B9 B5 -1.7(3) . . . . ?
C2 B8 B9 B6 -39.6(2) . . . . ?
C2 B8 B9 B10 61.4(3) . . . . ?
C2 B8 B9 B12 98.5(2) . . . . ?
C2 B8 B12 B7 39.2(2) . . . . ?
C2 B8 B12 B9 -99.6(2) . . . . ?
C2 B8 B12 B10 -62.2(3) . . . . ?
C2 B8 B12 B11 1.2(3) . . . . ?
C3 C2 B3 C1 -122.7(3) . . . . ?
C3 C2 B3 B4 -159.0(2) . . . . ?
C3 C2 B3 B7 97.4(2) . . . . ?
C3 C2 B3 B11 137.6(2) . . . . ?
C3 C2 B6 C1 118.1(3) . . . . ?
C3 C2 B6 B5 154.0(3) . . . . ?
C3 C2 B6 B8 -103.8(3) . . . . ?
C3 C2 B6 B9 -143.7(3) . . . . ?
C3 C2 B7 C11 2.3(3) . . . . ?
C3 C2 B7 B3 -106.4(2) . . . . ?
C3 C2 B7 B8 112.9(2) . . . . ?
C3 C2 B7 B11 -145.5(2) . . . . ?
C3 C2 B7 B12 152.3(2) . . . . ?
C3 C2 B8 B6 121.1(3) . . . . ?
C3 C2 B8 B7 -94.8(3) . . . . ?
C3 C2 B8 B9 161.4(2) . . . . ?
C3 C2 B8 B12 -134.9(3) . . . . ?
C3 C4 C5 C6 2.4(5) . . . . ?
C4 C3 C12 C7 3.5(4) . . . . ?
C4 C3 C12 C11 -176.4(3) . . . . ?
C4 C5 C6 C7 -0.4(5) . . . . ?
C5 C6 C7 C8 178.3(3) . . . . ?
C5 C6 C7 C12 -0.1(5) . . . . ?
C6 C7 C8 C9 -178.0(3) . . . . ?
C6 C7 C12 C3 -1.4(4) . . . . ?
C6 C7 C12 C11 178.5(2) . . . . ?
C7 C8 C9 C10 0.0(5) . . . . ?
C8 C7 C12 C3 -179.9(3) . . . . ?
C8 C7 C12 C11 0.0(4) . . . . ?
C8 C9 C10 C11 -0.8(5) . . . . ?
C9 C10 C11 C12 1.1(5) . . . . ?
C9 C10 C11 B7 179.9(3) . . . . ?
C10 C11 C12 C3 179.2(3) . . . . ?
C10 C11 C12 C7 -0.7(4) . . . . ?
C10 C11 B7 C2 179.6(3) . . . . ?
C10 C11 B7 B3 -119.7(4) . . . . ?
C10 C11 B7 B8 119.3(4) . . . . ?
C10 C11 B7 B11 -53.3(6) . . . . ?
C10 C11 B7 B12 50.8(6) . . . . ?
C11 B7 B8 C2 88.6(2) . . . . ?
C11 B7 B8 B6 120.6(3) . . . . ?
C11 B7 B8 B9 -175.2(2) . . . . ?
C11 B7 B8 B12 -137.4(3) . . . . ?
C11 B7 B11 B3 -86.8(4) . . . . ?
C11 B7 B11 B4 -124.3(4) . . . . ?
C11 B7 B11 B10 173.0(3) . . . . ?
C11 B7 B11 B12 135.8(4) . . . . ?
C11 B7 B12 B8 88.6(4) . . . . ?
C11 B7 B12 B9 125.3(4) . . . . ?
C11 B7 B12 B10 -171.2(3) . . . . ?
C11 B7 B12 B11 -133.7(4) . . . . ?
C12 C3 C4 O1 177.4(3) . . . . ?
C12 C3 C4 C5 -3.9(4) . . . . ?
C12 C7 C8 C9 0.4(5) . . . . ?
C12 C11 B7 C2 -1.5(3) . . . . ?
C12 C11 B7 B3 59.2(3) . . . . ?
C12 C11 B7 B8 -61.8(3) . . . . ?
C12 C11 B7 B11 125.6(4) . . . . ?
C12 C11 B7 B12 -130.2(4) . . . . ?
C13 O1 C4 C3 179.2(3) . . . . ?
C13 O1 C4 C5 0.6(5) . . . . ?
B3 C1 C2 C3 95.8(3) . . . . ?
B3 C1 C2 B6 -145.8(2) . . . . ?
B3 C1 C2 B7 -38.2(2) . . . . ?
B3 C1 C2 B8 -106.7(2) . . . . ?
B3 C1 B4 B5 141.9(3) . . . . ?
B3 C1 B4 B10 102.2(3) . . . . ?
B3 C1 B4 B11 39.5(2) . . . . ?
B3 C1 B5 B4 -36.3(2) . . . . ?
B3 C1 B5 B6 106.0(2) . . . . ?
B3 C1 B5 B9 66.2(3) . . . . ?
B3 C1 B5 B10 3.2(3) . . . . ?
B3 C1 B6 C2 33.0(2) . . . . ?
B3 C1 B6 B5 -104.9(3) . . . . ?
B3 C1 B6 B8 -3.4(3) . . . . ?
B3 C1 B6 B9 -65.4(3) . . . . ?
B3 C2 C3 C4 108.8(3) . . . . ?
B3 C2 C3 C12 -69.0(3) . . . . ?
B3 C2 B6 C1 -32.8(2) . . . . ?
B3 C2 B6 B5 3.1(3) . . . . ?
B3 C2 B6 B8 105.3(3) . . . . ?
B3 C2 B6 B9 65.4(3) . . . . ?
B3 C2 B7 C11 108.7(2) . . . . ?
B3 C2 B7 B8 -140.7(2) . . . . ?
B3 C2 B7 B11 -39.1(2) . . . . ?
B3 C2 B7 B12 -101.3(2) . . . . ?
B3 C2 B8 B6 -106.0(2) . . . . ?
B3 C2 B8 B7 38.1(2) . . . . ?
B3 C2 B8 B9 -65.8(3) . . . . ?
B3 C2 B8 B12 -2.1(3) . . . . ?
B3 B4 B5 C1 33.8(2) . . . . ?
B3 B4 B5 B6 -0.2(3) . . . . ?
B3 B4 B5 B9 -64.3(3) . . . . ?
B3 B4 B5 B10 -100.8(3) . . . . ?
B3 B4 B10 B5 100.6(2) . . . . ?
B3 B4 B10 B9 64.6(3) . . . . ?
B3 B4 B10 B11 -37.2(2) . . . . ?
B3 B4 B10 B12 0.5(3) . . . . ?
B3 B4 B11 B7 38.1(2) . . . . ?
B3 B4 B11 B10 138.1(2) . . . . ?
B3 B4 B11 B12 101.0(2) . . . . ?
B3 B7 B8 C2 -34.6(2) . . . . ?
B3 B7 B8 B6 -2.7(3) . . . . ?
B3 B7 B8 B9 61.5(3) . . . . ?
B3 B7 B8 B12 99.3(2) . . . . ?
B3 B7 B11 B4 -37.5(2) . . . . ?
B3 B7 B11 B10 -100.2(2) . . . . ?
B3 B7 B11 B12 -137.4(2) . . . . ?
B3 B7 B12 B8 -100.5(2) . . . . ?
B3 B7 B12 B9 -63.9(3) . . . . ?
B3 B7 B12 B10 -0.3(3) . . . . ?
B3 B7 B12 B11 37.1(2) . . . . ?
B3 B11 B12 B7 -38.4(2) . . . . ?
B3 B11 B12 B8 0.0(3) . . . . ?
B3 B11 B12 B9 62.8(3) . . . . ?
B3 B11 B12 B10 99.7(2) . . . . ?
B4 C1 C2 C3 134.8(3) . . . . ?
B4 C1 C2 B3 39.0(2) . . . . ?
B4 C1 C2 B6 -106.7(3) . . . . ?
B4 C1 C2 B7 0.8(3) . . . . ?
B4 C1 C2 B8 -67.6(3) . . . . ?
B4 C1 B3 C2 -138.0(2) . . . . ?
B4 C1 B3 B7 -103.6(2) . . . . ?
B4 C1 B3 B11 -40.5(2) . . . . ?
B4 C1 B5 B6 142.3(2) . . . . ?
B4 C1 B5 B9 102.5(3) . . . . ?
B4 C1 B5 B10 39.5(2) . . . . ?
B4 C1 B6 C2 101.4(3) . . . . ?
B4 C1 B6 B5 -36.5(2) . . . . ?
B4 C1 B6 B8 64.9(3) . . . . ?
B4 C1 B6 B9 3.0(3) . . . . ?
B4 B3 B7 C2 -95.7(2) . . . . ?
B4 B3 B7 C11 174.6(2) . . . . ?
B4 B3 B7 B8 -61.2(3) . . . . ?
B4 B3 B7 B11 38.5(2) . . . . ?
B4 B3 B7 B12 0.7(3) . . . . ?
B4 B3 B11 B7 -137.8(2) . . . . ?
B4 B3 B11 B10 -37.0(2) . . . . ?
B4 B3 B11 B12 -99.8(3) . . . . ?
B4 B5 B6 C1 33.7(2) . . . . ?
B4 B5 B6 C2 -1.6(3) . . . . ?
B4 B5 B6 B8 -63.3(3) . . . . ?
B4 B5 B6 B9 -101.2(3) . . . . ?
B4 B5 B9 B6 101.9(3) . . . . ?
B4 B5 B9 B8 63.9(3) . . . . ?
B4 B5 B9 B10 -36.2(2) . . . . ?
B4 B5 B9 B12 1.4(3) . . . . ?
B4 B5 B10 B9 139.6(3) . . . . ?
B4 B5 B10 B11 37.8(2) . . . . ?
B4 B5 B10 B12 101.5(3) . . . . ?
B4 B10 B11 B3 37.0(2) . . . . ?
B4 B10 B11 B7 100.9(2) . . . . ?
B4 B10 B11 B12 138.1(2) . . . . ?
B4 B10 B12 B7 -0.1(3) . . . . ?
B4 B10 B12 B8 64.1(3) . . . . ?
B4 B10 B12 B9 101.2(3) . . . . ?
B4 B10 B12 B11 -37.6(2) . . . . ?
B4 B11 B12 B7 -101.1(2) . . . . ?
B4 B11 B12 B8 -62.7(3) . . . . ?
B4 B11 B12 B9 0.1(3) . . . . ?
B4 B11 B12 B10 37.0(2) . . . . ?
B5 C1 C2 C3 -157.6(3) . . . . ?
B5 C1 C2 B3 106.7(3) . . . . ?
B5 C1 C2 B6 -39.1(2) . . . . ?
B5 C1 C2 B7 68.5(3) . . . . ?
B5 C1 C2 B8 0.0(3) . . . . ?
B5 C1 B3 C2 -101.2(3) . . . . ?
B5 C1 B3 B4 36.8(2) . . . . ?
B5 C1 B3 B7 -66.8(3) . . . . ?
B5 C1 B3 B11 -3.7(3) . . . . ?
B5 C1 B4 B3 -141.9(3) . . . . ?
B5 C1 B4 B10 -39.7(2) . . . . ?
B5 C1 B4 B11 -102.4(3) . . . . ?
B5 C1 B6 C2 137.9(2) . . . . ?
B5 C1 B6 B8 101.5(2) . . . . ?
B5 C1 B6 B9 39.5(2) . . . . ?
B5 B4 B10 B9 -36.1(2) . . . . ?
B5 B4 B10 B11 -137.8(2) . . . . ?
B5 B4 B10 B12 -100.1(3) . . . . ?
B5 B4 B11 B3 -100.2(2) . . . . ?
B5 B4 B11 B7 -62.2(3) . . . . ?
B5 B4 B11 B10 37.9(2) . . . . ?
B5 B4 B11 B12 0.8(3) . . . . ?
B5 B6 B8 C2 96.0(2) . . . . ?
B5 B6 B8 B7 64.3(3) . . . . ?
B5 B6 B8 B9 -38.1(2) . . . . ?
B5 B6 B8 B12 0.3(3) . . . . ?
B5 B6 B9 B8 137.2(2) . . . . ?
B5 B6 B9 B10 37.3(2) . . . . ?
B5 B6 B9 B12 100.2(3) . . . . ?
B5 B9 B10 B4 36.3(2) . . . . ?
B5 B9 B10 B11 100.2(2) . . . . ?
B5 B9 B10 B12 137.5(3) . . . . ?
B5 B9 B12 B7 62.8(3) . . . . ?
B5 B9 B12 B8 100.2(3) . . . . ?
B5 B9 B12 B10 -37.8(2) . . . . ?
B5 B9 B12 B11 -0.9(3) . . . . ?
B5 B10 B11 B3 -0.8(3) . . . . ?
B5 B10 B11 B4 -37.7(2) . . . . ?
B5 B10 B11 B7 63.2(3) . . . . ?
B5 B10 B11 B12 100.4(2) . . . . ?
B5 B10 B12 B7 -63.6(3) . . . . ?
B5 B10 B12 B8 0.7(3) . . . . ?
B5 B10 B12 B9 37.7(2) . . . . ?
B5 B10 B12 B11 -101.1(2) . . . . ?
B6 C1 C2 C3 -118.5(3) . . . . ?
B6 C1 C2 B3 145.8(2) . . . . ?
B6 C1 C2 B7 107.6(2) . . . . ?
B6 C1 C2 B8 39.1(2) . . . . ?
B6 C1 B3 C2 -32.7(2) . . . . ?
B6 C1 B3 B4 105.3(3) . . . . ?
B6 C1 B3 B7 1.7(3) . . . . ?
B6 C1 B3 B11 64.9(3) . . . . ?
B6 C1 B4 B3 -105.7(2) . . . . ?
B6 C1 B4 B5 36.2(2) . . . . ?
B6 C1 B4 B10 -3.5(3) . . . . ?
B6 C1 B4 B11 -66.2(3) . . . . ?
B6 C1 B5 B4 -142.3(2) . . . . ?
B6 C1 B5 B9 -39.8(2) . . . . ?
B6 C1 B5 B10 -102.9(3) . . . . ?
B6 C2 C3 C4 -42.8(5) . . . . ?
B6 C2 C3 C12 139.4(3) . . . . ?
B6 C2 B3 C1 33.1(2) . . . . ?
B6 C2 B3 B4 -3.2(3) . . . . ?
B6 C2 B3 B7 -106.8(2) . . . . ?
B6 C2 B3 B11 -66.6(3) . . . . ?
B6 C2 B7 C11 -145.3(2) . . . . ?
B6 C2 B7 B3 105.9(2) . . . . ?
B6 C2 B7 B8 -34.8(2) . . . . ?
B6 C2 B7 B11 66.8(3) . . . . ?
B6 C2 B7 B12 4.6(3) . . . . ?
B6 C2 B8 B7 144.1(2) . . . . ?
B6 C2 B8 B9 40.3(2) . . . . ?
B6 C2 B8 B12 104.0(3) . . . . ?
B6 B5 B9 B8 -38.0(2) . . . . ?
B6 B5 B9 B10 -138.1(3) . . . . ?
B6 B5 B9 B12 -100.5(3) . . . . ?
B6 B5 B10 B4 -102.0(3) . . . . ?
B6 B5 B10 B9 37.6(2) . . . . ?
B6 B5 B10 B11 -64.2(3) . . . . ?
B6 B5 B10 B12 -0.5(3) . . . . ?
B6 B8 B9 B5 37.8(2) . . . . ?
B6 B8 B9 B10 101.0(3) . . . . ?
B6 B8 B9 B12 138.1(3) . . . . ?
B6 B8 B12 B7 100.8(2) . . . . ?
B6 B8 B12 B9 -38.0(2) . . . . ?
B6 B8 B12 B10 -0.6(3) . . . . ?
B6 B8 B12 B11 62.8(3) . . . . ?
B6 B9 B10 B4 -0.9(3) . . . . ?
B6 B9 B10 B5 -37.2(2) . . . . ?
B6 B9 B10 B11 63.0(3) . . . . ?
B6 B9 B10 B12 100.2(3) . . . . ?
B6 B9 B12 B7 0.0(3) . . . . ?
B6 B9 B12 B8 37.3(2) . . . . ?
B6 B9 B12 B10 -100.7(3) . . . . ?
B6 B9 B12 B11 -63.8(3) . . . . ?
B7 C2 C3 C4 175.4(3) . . . . ?
B7 C2 C3 C12 -2.4(3) . . . . ?
B7 C2 B3 C1 140.0(2) . . . . ?
B7 C2 B3 B4 103.6(2) . . . . ?
B7 C2 B3 B11 40.3(2) . . . . ?
B7 C2 B6 C1 -102.9(2) . . . . ?
B7 C2 B6 B5 -67.0(3) . . . . ?
B7 C2 B6 B8 35.2(2) . . . . ?
B7 C2 B6 B9 -4.7(3) . . . . ?
B7 C2 B8 B6 -144.1(2) . . . . ?
B7 C2 B8 B9 -103.9(2) . . . . ?
B7 C2 B8 B12 -40.2(2) . . . . ?
B7 C11 C12 C3 0.1(3) . . . . ?
B7 C11 C12 C7 -179.8(3) . . . . ?
B7 B3 B4 C1 96.3(2) . . . . ?
B7 B3 B4 B5 62.9(3) . . . . ?
B7 B3 B4 B10 -0.8(3) . . . . ?
B7 B3 B4 B11 -38.3(2) . . . . ?
B7 B3 B11 B4 137.8(2) . . . . ?
B7 B3 B11 B10 100.8(2) . . . . ?
B7 B3 B11 B12 37.9(2) . . . . ?
B7 B8 B9 B5 -62.9(3) . . . . ?
B7 B8 B9 B6 -100.7(2) . . . . ?
B7 B8 B9 B10 0.2(3) . . . . ?
B7 B8 B9 B12 37.4(2) . . . . ?
B7 B8 B12 B9 -138.8(2) . . . . ?
B7 B8 B12 B10 -101.4(2) . . . . ?
B7 B8 B12 B11 -38.0(2) . . . . ?
B7 B11 B12 B8 38.4(2) . . . . ?
B7 B11 B12 B9 101.2(2) . . . . ?
B7 B11 B12 B10 138.1(2) . . . . ?
B8 C2 C3 C4 -117.1(3) . . . . ?
B8 C2 C3 C12 65.0(3) . . . . ?
B8 C2 B3 C1 101.8(2) . . . . ?
B8 C2 B3 B4 65.4(3) . . . . ?
B8 C2 B3 B7 -38.2(2) . . . . ?
B8 C2 B3 B11 2.1(3) . . . . ?
B8 C2 B6 C1 -138.1(2) . . . . ?
B8 C2 B6 B5 -102.3(2) . . . . ?
B8 C2 B6 B9 -39.9(2) . . . . ?
B8 C2 B7 C11 -110.5(2) . . . . ?
B8 C2 B7 B3 140.7(2) . . . . ?
B8 C2 B7 B11 101.6(2) . . . . ?
B8 C2 B7 B12 39.4(2) . . . . ?
B8 B6 B9 B5 -137.2(2) . . . . ?
B8 B6 B9 B10 -99.9(3) . . . . ?
B8 B6 B9 B12 -37.1(2) . . . . ?
B8 B7 B11 B3 100.3(2) . . . . ?
B8 B7 B11 B4 62.8(3) . . . . ?
B8 B7 B11 B10 0.1(3) . . . . ?
B8 B7 B11 B12 -37.1(2) . . . . ?
B8 B7 B12 B9 36.7(2) . . . . ?
B8 B7 B12 B10 100.2(3) . . . . ?
B8 B7 B12 B11 137.7(2) . . . . ?
B8 B9 B10 B4 -64.1(3) . . . . ?
B8 B9 B10 B5 -100.4(3) . . . . ?
B8 B9 B10 B11 -0.2(3) . . . . ?
B8 B9 B10 B12 37.1(2) . . . . ?
B8 B9 B12 B7 -37.4(2) . . . . ?
B8 B9 B12 B10 -138.0(3) . . . . ?
B8 B9 B12 B11 -101.1(2) . . . . ?
B9 B5 B6 C1 134.9(2) . . . . ?
B9 B5 B6 C2 99.6(2) . . . . ?
B9 B5 B6 B8 37.9(2) . . . . ?
B9 B5 B10 B4 -139.6(3) . . . . ?
B9 B5 B10 B11 -101.8(3) . . . . ?
B9 B5 B10 B12 -38.1(2) . . . . ?
B9 B6 B8 C2 134.1(2) . . . . ?
B9 B6 B8 B7 102.4(2) . . . . ?
B9 B6 B8 B12 38.4(2) . . . . ?
B9 B8 B12 B7 138.8(2) . . . . ?
B9 B8 B12 B10 37.4(2) . . . . ?
B9 B8 B12 B11 100.8(3) . . . . ?
B9 B10 B11 B3 -63.9(3) . . . . ?
B9 B10 B11 B4 -100.9(3) . . . . ?
B9 B10 B11 B7 0.0(3) . . . . ?
B9 B10 B11 B12 37.3(2) . . . . ?
B9 B10 B12 B7 -101.3(2) . . . . ?
B9 B10 B12 B8 -37.0(2) . . . . ?
B9 B10 B12 B11 -138.8(2) . . . . ?
B10 B4 B5 C1 134.7(2) . . . . ?
B10 B4 B5 B6 100.6(3) . . . . ?
B10 B4 B5 B9 36.6(2) . . . . ?
B10 B4 B11 B3 -138.1(2) . . . . ?
B10 B4 B11 B7 -100.1(2) . . . . ?
B10 B4 B11 B12 -37.1(2) . . . . ?
B10 B5 B6 C1 97.2(3) . . . . ?
B10 B5 B6 C2 61.8(3) . . . . ?
B10 B5 B6 B8 0.1(3) . . . . ?
B10 B5 B6 B9 -37.7(2) . . . . ?
B10 B5 B9 B6 138.1(3) . . . . ?
B10 B5 B9 B8 100.2(2) . . . . ?
B10 B5 B9 B12 37.6(2) . . . . ?
B10 B9 B12 B7 100.6(3) . . . . ?
B10 B9 B12 B8 138.0(3) . . . . ?
B10 B9 B12 B11 36.9(2) . . . . ?
B10 B11 B12 B7 -138.1(2) . . . . ?
B10 B11 B12 B8 -99.7(3) . . . . ?
B10 B11 B12 B9 -36.9(2) . . . . ?
B11 B3 B4 C1 134.5(2) . . . . ?
B11 B3 B4 B5 101.2(3) . . . . ?
B11 B3 B4 B10 37.5(2) . . . . ?
B11 B3 B7 C2 -134.2(2) . . . . ?
B11 B3 B7 C11 136.1(3) . . . . ?
B11 B3 B7 B8 -99.7(2) . . . . ?
B11 B3 B7 B12 -37.8(2) . . . . ?
B11 B4 B5 C1 96.7(3) . . . . ?
B11 B4 B5 B6 62.6(3) . . . . ?
B11 B4 B5 B9 -1.4(3) . . . . ?
B11 B4 B5 B10 -37.9(2) . . . . ?
B11 B4 B10 B5 137.8(2) . . . . ?
B11 B4 B10 B9 101.7(3) . . . . ?
B11 B4 B10 B12 37.7(2) . . . . ?
B11 B7 B8 C2 -96.3(2) . . . . ?
B11 B7 B8 B6 -64.4(3) . . . . ?
B11 B7 B8 B9 -0.2(3) . . . . ?
B11 B7 B8 B12 37.7(2) . . . . ?
B11 B7 B12 B8 -137.7(2) . . . . ?
B11 B7 B12 B9 -101.0(2) . . . . ?
B11 B7 B12 B10 -37.5(2) . . . . ?
B11 B10 B12 B7 37.5(2) . . . . ?
B11 B10 B12 B8 101.8(2) . . . . ?
B11 B10 B12 B9 138.8(2) . . . . ?
B12 B7 B8 C2 -134.0(2) . . . . ?
B12 B7 B8 B6 -102.1(3) . . . . ?
B12 B7 B8 B9 -37.8(2) . . . . ?
B12 B7 B11 B3 137.4(2) . . . . ?
B12 B7 B11 B4 99.9(3) . . . . ?
B12 B7 B11 B10 37.2(2) . . . . ?
B12 B8 B9 B5 -100.2(3) . . . . ?
B12 B8 B9 B6 -138.1(3) . . . . ?
B12 B8 B9 B10 -37.1(2) . . . . ?
B12 B9 B10 B4 -101.2(3) . . . . ?
B12 B9 B10 B5 -137.5(3) . . . . ?
B12 B9 B10 B11 -37.2(2) . . . . ?
B12 B10 B11 B3 -101.1(2) . . . . ?
B12 B10 B11 B4 -138.1(2) . . . . ?
B12 B10 B11 B7 -37.2(2) . . . . ?
